data_7216974
loop_
_publ_author_name
'Sun, Duoli'
'Lindeman, Sergey V.'
'Rathore, Rajendra'
'Kochi, Jay K.'

_publ_section_title
;
 Intramolecular (electron) delocalization between aromatic donors and
 their tethered cation--radicals. Application of electrochemical and
 structural probes&#x2020;
;
_journal_issue 9
_journal_name_full 'Journal of the Chemical Society, Perkin Transactions 2'
_journal_page_first 1585
_journal_paper_doi 10.1039/b103139m
_journal_year 2001
_chemical_compound_source 'chemical synthesis'
_chemical_formula_sum 'C10 H14 O2'
_chemical_formula_weight 166.21
_chemical_name_systematic
; 
1,4-dimethoxy-2,5-dimethylbenzene 
;
_space_group_IT_number 14
_symmetry_cell_setting monoclinic
_symmetry_space_group_name_Hall '-P 2yn'
_symmetry_space_group_name_H-M 'P 1 21/n 1'
_atom_sites_solution_hydrogens geom
_atom_sites_solution_primary direct
_atom_sites_solution_secondary difmap
_audit_creation_method SHELXL
_cell_angle_alpha 90.00
_cell_angle_beta 101.817(2)
_cell_angle_gamma 90.00
_cell_formula_units_Z 2
_cell_length_a 6.4943(4)
_cell_length_b 8.9209(5)
_cell_length_c 8.0240(5)
_cell_measurement_reflns_used 2081
_cell_measurement_temperature 123(2)
_cell_measurement_theta_max 36
_cell_measurement_theta_min 2
_cell_volume 455.02(5)
_computing_cell_refinement 'SAINT V4.050 (Siemens, 1989-95)'
_computing_data_collection 'SMART V4.050 (Siemens, 1989-95)'
_computing_data_reduction 'SAINT & SADABS V2.03 (Sheldrick, 2000)'
_computing_molecular_graphics 'XP V5.06 (Siemens, 1996)'
_computing_publication_material 'SHELXL-93 & XCIF V5.05 (Siemens, 1996)'
_computing_structure_refinement 'SHELXL-93 (Sheldrick, 1993)'
_computing_structure_solution 'SHELXS-86 (Sheldrick, 1990)'
_diffrn_ambient_temperature 123(2)
_diffrn_measurement_device 'Siemens/Bruker SMART 1K'
_diffrn_measurement_method
;
\w-scan, frame range 0.3 deg, hemisphere
;
_diffrn_radiation_monochromator graphite
_diffrn_radiation_source 'normal-focus sealed tube'
_diffrn_radiation_type MoK\a
_diffrn_radiation_wavelength 0.71073
_diffrn_reflns_av_R_equivalents 0.0228
_diffrn_reflns_av_sigmaI/netI 0.0275
_diffrn_reflns_limit_h_max 10
_diffrn_reflns_limit_h_min -10
_diffrn_reflns_limit_k_max 14
_diffrn_reflns_limit_k_min 0
_diffrn_reflns_limit_l_max 13
_diffrn_reflns_limit_l_min 0
_diffrn_reflns_number 4073
_diffrn_reflns_theta_max 36.25
_diffrn_reflns_theta_min 3.46
_exptl_absorpt_coefficient_mu 0.083
_exptl_absorpt_correction_T_max 0.963
_exptl_absorpt_correction_T_min 0.720
_exptl_absorpt_correction_type 'Semi-empirical (SADABS procedure)'
_exptl_crystal_colour colorless
_exptl_crystal_density_diffrn 1.213
_exptl_crystal_description prism
_exptl_crystal_F_000 180
_exptl_crystal_size_max 0.30
_exptl_crystal_size_mid 0.30
_exptl_crystal_size_min 0.10
_refine_diff_density_max 0.532
_refine_diff_density_min -0.247
_refine_diff_density_rms 0.056
_refine_ls_extinction_method none
_refine_ls_goodness_of_fit_all 1.108
_refine_ls_goodness_of_fit_obs 1.080
_refine_ls_hydrogen_treatment
;
riding and rotating model with Uiso=1.2Uiso/eq of an adjacent atom
(1.5Uiso/eq for Me-hydrogens)
;
_refine_ls_matrix_type full
_refine_ls_number_parameters 57
_refine_ls_number_reflns 1983
_refine_ls_number_restraints 0
_refine_ls_restrained_S_all 1.130
_refine_ls_restrained_S_obs 1.080
_refine_ls_R_factor_all 0.0678
_refine_ls_R_factor_obs 0.0489
_refine_ls_shift/esd_max 0.000
_refine_ls_shift/esd_mean 0.000
_refine_ls_structure_factor_coef Fsqd
_refine_ls_weighting_details 'w=1/[\s^2^(Fo^2^)+(0.0614P)^2^+0.1420P] where P=(Fo^2^+2Fc^2^)/3'
_refine_ls_weighting_scheme calc
_refine_ls_wR_factor_all 0.1405
_refine_ls_wR_factor_obs 0.1200
_reflns_number_observed 1593
_reflns_number_total 1987
_reflns_observed_criterion >2sigma(I)
_cod_data_source_file b103139m.txt
_cod_data_source_block juerpsx
_cod_depositor_comments
;
The following automatic conversions were performed:

'_refine_ls_weighting_scheme' value 'calc
w=1/[\s^2^(Fo^2^)+(0.0614P)^2^+0.1420P] where P=(Fo^2^+2Fc^2^)/3' was
changed to 'calc'. New tag '_refine_ls_weighting_details' was
created. The value of the new tag was set to
'w=1/[\s^2^(Fo^2^)+(0.0614P)^2^+0.1420P] where P=(Fo^2^+2Fc^2^)/3'.

Automatic conversion script
Id: cif_fix_values 3143 2015-03-26 13:38:13Z robertas 
;
_cod_original_sg_symbol_H-M P2(1)/n
_cod_database_code 7216974

loop_
_symmetry_equiv_pos_as_xyz
'x, y, z'
'-x+1/2, y+1/2, -z+1/2'
'-x, -y, -z'
'x-1/2, -y-1/2, z-1/2'

loop_
_atom_site_aniso_label
_atom_site_aniso_U_11
_atom_site_aniso_U_22
_atom_site_aniso_U_33
_atom_site_aniso_U_23
_atom_site_aniso_U_13
_atom_site_aniso_U_12
C1 0.0151(4) 0.0125(3) 0.0152(3) -0.0004(2) 0.0031(3) 0.0001(3)
O11 0.0210(3) 0.0201(3) 0.0165(3) -0.0031(2) 0.0038(2) 0.0047(2)
C12 0.0261(5) 0.0225(5) 0.0231(4) 0.0008(3) 0.0093(4) 0.0088(4)
C2 0.0142(3) 0.0142(3) 0.0154(3) 0.0004(3) 0.0012(3) 0.0006(3)
C21 0.0208(4) 0.0252(4) 0.0163(4) -0.0012(3) -0.0013(3) 0.0045(4)
C3 0.0136(3) 0.0141(3) 0.0174(4) 0.0013(3) 0.0019(3) 0.0018(3)

loop_
_atom_site_label
_atom_site_type_symbol
_atom_site_fract_x
_atom_site_fract_y
_atom_site_fract_z
_atom_site_U_iso_or_equiv
_atom_site_thermal_displace_type
_atom_site_occupancy
_atom_site_calc_flag
_atom_site_refinement_flags
C1 C 0.04747(14) 0.91831(10) 0.86519(11) 0.0143(2) Uani 1 d .
O11 O 0.08445(11) 0.84348(8) 0.72369(9) 0.0192(2) Uani 1 d .
C12 C 0.2708(2) 0.75498(12) 0.74458(13) 0.0233(2) Uani 1 d .
H12A H 0.2826(8) 0.7117(9) 0.6347(3) 0.035 Uiso 1 calc R
H12B H 0.2641(7) 0.6742(7) 0.8261(10) 0.035 Uiso 1 calc R
H12C H 0.3937(2) 0.8182(3) 0.7873(12) 0.035 Uiso 1 calc R
C2 C -0.13038(13) 1.01104(10) 0.83633(11) 0.0149(2) Uani 1 d .
C21 C -0.2647(2) 1.02521(12) 0.66047(12) 0.0215(2) Uani 1 d .
H21A H -0.3725(10) 1.1020(8) 0.6608(3) 0.032 Uiso 1 calc R
H21B H -0.3326(12) 0.9289(3) 0.6258(5) 0.032 Uiso 1 calc R
H21C H -0.1764(3) 1.0540(11) 0.5802(3) 0.032 Uiso 1 calc R
C3 C -0.17573(14) 1.09225(10) 0.97306(11) 0.0152(2) Uani 1 d .
H3 H -0.29575(14) 1.15566(10) 0.95569(11) 0.018 Uiso 1 calc R

loop_
_atom_type_symbol
_atom_type_description
_atom_type_scat_dispersion_real
_atom_type_scat_dispersion_imag
_atom_type_scat_source
C C 0.0033 0.0016 'International Tables Vol C Tables 4.2.6.8 and 6.1.1.4'
H H 0.0000 0.0000 'International Tables Vol C Tables 4.2.6.8 and 6.1.1.4'
O O 0.0106 0.0060 'International Tables Vol C Tables 4.2.6.8 and 6.1.1.4'

loop_
_geom_angle_atom_site_label_1
_geom_angle_atom_site_label_2
_geom_angle_atom_site_label_3
_geom_angle
_geom_angle_site_symmetry_1
_geom_angle_site_symmetry_3
O11 C1 C3 124.18(8) . 3_577
O11 C1 C2 115.23(8) . .
C3 C1 C2 120.59(8) 3_577 .
C1 O11 C12 117.24(7) . .
C3 C2 C1 118.44(8) . .
C3 C2 C21 121.24(8) . .
C1 C2 C21 120.30(8) . .
C1 C3 C2 120.98(8) 3_577 .

loop_
_geom_bond_atom_site_label_1
_geom_bond_atom_site_label_2
_geom_bond_distance
_geom_bond_site_symmetry_2
C1 O11 1.3799(11) .
C1 C3 1.3944(12) 3_577
C1 C2 1.4009(12) .
O11 C12 1.4256(12) .
C2 C3 1.3955(12) .
C2 C21 1.5046(13) .
C3 C1 1.3944(12) 3_577
